data_2012448
loop_
_publ_author_name
'Andac, Omer'
'Guney, Serkan'
'Topcu, Yildiray'
'Yilmaz, Veysel T.'
'Harrison, William T. A.'

_publ_section_title
;
 Bis(pyridine-2,6-dimethanol-<i>N</i>,<i>O</i>,<i>O</i>')cobalt(II) and
 -copper(II) disaccharinate dihydrate: three-dimensional structures
 with extensive hydrogen bonds and aromatic \p--\p-stacking
 interactions
;
_journal_issue 1
_journal_name_full 'Acta Crystallographica Section C'
_journal_page_first m17
_journal_page_last m20
_journal_paper_doi 10.1107/S0108270101018807
_journal_volume 58
_journal_year 2002
_chemical_formula_iupac '[Cu (C7 H9 N O2)2] , 2C7 H4 O3 S , 2H2 O'
_chemical_formula_moiety 'C14 H18 Cu1 N2 O4 2+ , 2C7 H4 N1 O3 S - , 2H2 O'
_chemical_formula_sum 'C28 H30 Cu N4 O12 S2'
_chemical_formula_weight 742.22
_chemical_name_systematic
;
 Bis(pyridine-2,6-dimethanol)copper(II) disaccharinate dihydrate
;
_space_group_IT_number 2
_symmetry_cell_setting triclinic
_symmetry_space_group_name_Hall '-P 1'
_symmetry_space_group_name_H-M 'P -1'
_atom_sites_solution_hydrogens mixed
_atom_sites_solution_primary direct
_atom_sites_solution_secondary difmap
_audit_creation_method SHELXL97
_cell_angle_alpha 93.1950(10)
_cell_angle_beta 97.5010(10)
_cell_angle_gamma 97.8770(10)
_cell_formula_units_Z 2
_cell_length_a 8.1544(4)
_cell_length_b 12.4805(5)
_cell_length_c 15.7510(7)
_cell_measurement_reflns_used 5581
_cell_measurement_temperature 298(2)
_cell_measurement_theta_max 29.33
_cell_measurement_theta_min 2.18
_cell_volume 1569.85(12)
_computing_cell_refinement 'SAINT (Bruker, 1999)'
_computing_data_collection 'SMART (Bruker, 1999)'
_computing_data_reduction SAINT
_computing_molecular_graphics 'ORTEP3 for Windows (Farrugia, 1997) and PLATON (Spek, 2000)'
_computing_publication_material SHELXL97
_computing_structure_refinement 'SHELXL97 (Sheldrick, 1997)'
_computing_structure_solution 'SHELXS97 (Sheldrick, 1990)'
_diffrn_ambient_temperature 298(2)
_diffrn_measured_fraction_theta_full .970
_diffrn_measured_fraction_theta_max .970
_diffrn_measurement_device_type 'Bruker SMART 1000 CCD area-detector'
_diffrn_measurement_method \w
_diffrn_radiation_monochromator graphite
_diffrn_radiation_source 'fine-focus sealed tube'
_diffrn_radiation_type MoK\a
_diffrn_radiation_wavelength .71073
_diffrn_reflns_av_R_equivalents .016
_diffrn_reflns_av_sigmaI/netI .038
_diffrn_reflns_limit_h_max 11
_diffrn_reflns_limit_h_min -8
_diffrn_reflns_limit_k_max 16
_diffrn_reflns_limit_k_min -17
_diffrn_reflns_limit_l_max 14
_diffrn_reflns_limit_l_min -22
_diffrn_reflns_number 13441
_diffrn_reflns_theta_full 30.02
_diffrn_reflns_theta_max 30.02
_diffrn_reflns_theta_min 2.18
_diffrn_standards_decay_% 0
_diffrn_standards_interval_count 0
_diffrn_standards_number 0
_exptl_absorpt_coefficient_mu .899
_exptl_absorpt_correction_T_max .843
_exptl_absorpt_correction_T_min .731
_exptl_absorpt_correction_type multi-scan
_exptl_absorpt_process_details '(SADABS; Bruker, 1999)'
_exptl_crystal_colour blue
_exptl_crystal_density_diffrn 1.570
_exptl_crystal_density_meas ?
_exptl_crystal_density_method 'not measured'
_exptl_crystal_description rod
_exptl_crystal_F_000 766
_exptl_crystal_size_max .52
_exptl_crystal_size_mid .30
_exptl_crystal_size_min .19
_refine_diff_density_max .36
_refine_diff_density_min -.30
_refine_ls_extinction_method none
_refine_ls_goodness_of_fit_ref .944
_refine_ls_hydrogen_treatment mixed
_refine_ls_matrix_type full
_refine_ls_number_parameters 448
_refine_ls_number_reflns 8915
_refine_ls_number_restraints 10
_refine_ls_restrained_S_all .944
_refine_ls_R_factor_all .056
_refine_ls_R_factor_gt .035
_refine_ls_shift/su_max .001
_refine_ls_shift/su_mean .000
_refine_ls_structure_factor_coef Fsqd
_refine_ls_weighting_details 'calc w = 1/[\s^2^(Fo^2^)+(0.0497P)^2^] where P=(Fo^2^+2Fc^2^)/3'
_refine_ls_weighting_scheme calc
_refine_ls_wR_factor_gt .083
_refine_ls_wR_factor_ref .090
_reflns_number_gt 6477
_reflns_number_total 8915
_reflns_threshold_expression I>2\s(I)
_cod_data_source_file os1148.cif
_cod_data_source_block II
_cod_depositor_comments
;
The following automatic conversions were performed:
'_symmetry_cell_setting' value 'Triclinic' changed to 'triclinic'
according to '/home/saulius/struct/CIF-dictionaries/cif_core.dic'
dictionary named 'cif_core.dic' version 2.4.1 from 2010-06-29.

Automatic conversion script
Id: cif_fix_enum 1527 2010-12-29 10:47:43Z saulius 

The following automatic conversions were performed:

'_symmetry_cell_setting' value 'Triclinic' changed to 'triclinic'
according to /home/saulius/struct/CIF-dictionaries/cif_core.dic
dictionary named 'cif_core.dic' version 2.4.1 from 2010-06-29.

Automatic conversion script
Id: cif_fix_values 1715 2011-07-08 13:25:40Z adriana 

The following automatic conversions were performed:

'_exptl_crystal_density_meas' value 'not measured' was changed to '?'
- the value is perceived as not measured.

Automatic conversion script
Id: cif_fix_values 3008 2015-01-20 13:52:24Z robertas 
;
_cod_original_sg_symbol_H-M P-1
_cod_database_code 2012448
_cod_database_fobs_code 2012448

loop_
_symmetry_equiv_pos_as_xyz
'x, y, z'
'-x, -y, -z'

loop_
_atom_site_label
_atom_site_fract_x
_atom_site_fract_y
_atom_site_fract_z
_atom_site_U_iso_or_equiv
_atom_site_adp_type
_atom_site_calc_flag
_atom_site_refinement_flags
_atom_site_occupancy
_atom_site_disorder_assembly
_atom_site_disorder_group
_atom_site_type_symbol
Cu1 -.25895(2) .318117(16) .668457(13) .02893(6) Uani d . 1 . . Cu
O1 -.13777(17) .46034(11) .74270(9) .0428(3) Uani d D 1 . . O
H1 -.054(2) .454(2) .7753(14) .064 Uiso d D 1 . . H
O2 -.38258(17) .21909(11) .55525(9) .0433(3) Uani d D 1 . . O
H2 -.461(3) .1733(17) .5609(16) .065 Uiso d D 1 . . H
O3 -.02534(18) .25759(12) .65292(11) .0493(4) Uani d D 1 . . O
H3 -.019(3) .223(2) .6096(13) .074 Uiso d D 1 . . H
O4 -.49689(19) .32511(14) .71615(10) .0513(4) Uani d D 1 . . O
H4 -.496(4) .3828(16) .7394(17) .077 Uiso d D 1 . . H
O1W 1.0341(2) .14736(15) .51569(11) .0611(4) Uani d D 1 . . O
H1W1 1.117(3) .121(2) .525(2) .092 Uiso d D 1 . . H
H2W1 .969(3) .106(2) .4825(17) .092 Uiso d D 1 . . H
O2W .4287(2) .50642(14) .78407(11) .0567(4) Uani d D 1 . . O
H1W2 .348(3) .487(2) .8082(17) .085 Uiso d D 1 . . H
H2W2 .492(3) .537(2) .8243(15) .085 Uiso d D 1 . . H
N1 -.25646(18) .42281(11) .58145(9) .0331(3) Uani d . 1 . . N
N2 -.24859(18) .21529(11) .75653(9) .0332(3) Uani d . 1 . . N
C1 -.1757(3) .52393(14) .60190(13) .0431(5) Uani d . 1 . . C
C2 -.1626(3) .59844(17) .54111(16) .0610(7) Uani d . 1 . . C
H2A -.1057 .6681 .5559 .073 Uiso calc R 1 . . H
C3 -.2355(3) .5677(2) .45776(16) .0649(7) Uani d . 1 . . C
H3A -.2289 .6170 .4157 .078 Uiso calc R 1 . . H
C4 -.3184(3) .46383(18) .43682(14) .0547(6) Uani d . 1 . . C
H4A -.3676 .4421 .3808 .066 Uiso calc R 1 . . H
C5 -.3269(2) .39301(15) .50049(12) .0385(4) Uani d . 1 . . C
C6 -.0989(3) .54927(17) .69462(15) .0654(7) Uani d . 1 . . C
H6A .0215 .5668 .6980 .079 Uiso calc R 1 . . H
H6B -.1408 .6119 .7183 .079 Uiso calc R 1 . . H
C7 -.4134(3) .27830(17) .48323(14) .0585(6) Uani d . 1 . . C
H7A -.5328 .2782 .4690 .070 Uiso calc R 1 . . H
H7B -.3738 .2441 .4345 .070 Uiso calc R 1 . . H
C8 -.1087(3) .16958(15) .77560(13) .0458(5) Uani d . 1 . . C
C9 -.0944(4) .1005(2) .84053(17) .0729(8) Uani d . 1 . . C
H9 .0039 .0712 .8540 .087 Uiso calc R 1 . . H
C10 -.2253(5) .0754(2) .88473(18) .0869(10) Uani d . 1 . . C
H10 -.2176 .0280 .9281 .104 Uiso calc R 1 . . H
C11 -.3677(4) .1199(2) .86536(16) .0751(9) Uani d . 1 . . C
H11 -.4580 .1025 .8950 .090 Uiso calc R 1 . . H
C12 -.3773(3) .19193(16) .80049(13) .0454(5) Uani d . 1 . . C
C13 .0276(3) .19918(19) .72276(15) .0551(6) Uani d . 1 . . C
H13A .1217 .2427 .7586 .066 Uiso calc R 1 . . H
H13B .0650 .1336 .7014 .066 Uiso calc R 1 . . H
C14 -.5285(3) .24455(19) .77488(16) .0568(6) Uani d . 1 . . C
H14A -.6197 .1897 .7485 .068 Uiso calc R 1 . . H
H14B -.5625 .2777 .8257 .068 Uiso calc R 1 . . H
S1 .23480(6) .28538(4) 1.02792(3) .04502(12) Uani d . 1 . . S
O5 .12665(16) .43827(11) .84374(9) .0442(3) Uani d . 1 . . O
O6 .2531(2) .17314(14) 1.01633(13) .0751(5) Uani d . 1 . . O
O7 .33249(19) .34340(14) 1.10364(10) .0621(4) Uani d . 1 . . O
N3 .26849(19) .34809(15) .94349(11) .0441(4) Uani d . 1 . . N
C15 .1320(2) .38717(14) .91010(12) .0342(4) Uani d . 1 . . C
C16 -.0148(2) .36355(14) .95781(11) .0319(4) Uani d . 1 . . C
C17 -.1718(2) .39502(16) .94205(13) .0396(4) Uani d . 1 . . C
H17 -.1991 .4368 .8966 .047 Uiso calc R 1 . . H
C18 -.2869(3) .3621(2) .99638(15) .0529(5) Uani d . 1 . . C
H18 -.3929 .3826 .9875 .064 Uiso calc R 1 . . H
C19 -.2466(3) .2996(2) 1.06335(16) .0654(7) Uani d . 1 . . C
H19 -.3270 .2770 1.0979 .079 Uiso calc R 1 . . H
C20 -.0896(3) .2698(2) 1.08022(14) .0560(6) Uani d . 1 . . C
H20 -.0614 .2287 1.1259 .067 Uiso calc R 1 . . H
C21 .0238(2) .30393(15) 1.02609(12) .0385(4) Uani d . 1 . . C
S2 -.77522(6) -.11871(4) .71413(3) .04053(12) Uani d . 1 . . S
O8 -.65194(16) .08107(11) .56522(9) .0420(3) Uani d . 1 . . O
O9 -.86538(19) -.22355(13) .68494(13) .0669(5) Uani d . 1 . . O
O10 -.8053(2) -.07535(15) .79606(11) .0673(5) Uani d . 1 . . O
N4 -.80581(17) -.03337(13) .64174(11) .0398(4) Uani d . 1 . . N
C22 -.6623(2) .00806(13) .61650(11) .0304(3) Uani d . 1 . . C
C23 -.51412(19) -.04219(13) .65345(11) .0280(3) Uani d . 1 . . C
C24 -.3528(2) -.02618(15) .63426(12) .0365(4) Uani d . 1 . . C
H24 -.3205 .0239 .5959 .044 Uiso calc R 1 . . H
C25 -.2401(2) -.08810(18) .67469(14) .0473(5) Uani d . 1 . . C
H25 -.1306 -.0794 .6626 .057 Uiso calc R 1 . . H
C26 -.2872(2) -.16185(18) .73207(15) .0505(5) Uani d . 1 . . C
H26 -.2089 -.2017 .7581 .061 Uiso calc R 1 . . H
C27 -.4484(2) -.17771(16) .75161(13) .0438(5) Uani d . 1 . . C
H27 -.4806 -.2272 .7905 .053 Uiso calc R 1 . . H
C28 -.5600(2) -.11663(14) .71068(11) .0311(3) Uani d . 1 . . C

loop_
_atom_site_aniso_label
_atom_site_aniso_U_11
_atom_site_aniso_U_22
_atom_site_aniso_U_33
_atom_site_aniso_U_12
_atom_site_aniso_U_13
_atom_site_aniso_U_23
Cu1 .02817(11) .02750(10) .03069(11) .00306(7) .00258(8) .00444(8)
O1 .0463(8) .0368(7) .0398(8) -.0007(6) -.0089(6) .0051(6)
O2 .0460(8) .0348(7) .0448(8) -.0074(6) .0006(6) .0099(6)
O3 .0413(8) .0466(8) .0622(10) .0097(6) .0138(7) -.0009(7)
O4 .0403(8) .0667(10) .0482(9) .0151(7) .0064(6) -.0030(7)
O1W .0609(11) .0703(11) .0547(10) .0318(9) -.0041(8) -.0005(8)
O2W .0512(9) .0635(10) .0561(10) .0026(8) .0165(8) .0035(8)
N1 .0365(8) .0277(7) .0332(8) .0014(6) .0004(6) .0046(6)
N2 .0400(8) .0271(7) .0305(8) .0021(6) .0018(6) -.0001(6)
C1 .0505(11) .0284(9) .0454(11) -.0017(8) -.0059(9) .0085(8)
C2 .0742(16) .0353(10) .0644(15) -.0108(10) -.0107(12) .0179(10)
C3 .0799(17) .0532(13) .0563(15) -.0106(12) -.0003(12) .0304(11)
C4 .0717(15) .0542(13) .0332(11) -.0039(11) -.0026(10) .0139(9)
C5 .0448(10) .0363(9) .0318(9) -.0014(8) .0021(8) .0044(7)
C6 .0938(19) .0315(10) .0560(14) -.0112(11) -.0260(13) .0081(10)
C7 .0889(17) .0410(11) .0348(11) -.0163(11) -.0054(11) .0048(9)
C8 .0619(13) .0332(9) .0392(11) .0164(9) -.0109(9) -.0047(8)
C9 .120(2) .0489(14) .0489(14) .0346(14) -.0175(15) .0053(11)
C10 .161(3) .0493(15) .0500(16) .0199(18) .0040(19) .0180(12)
C11 .124(3) .0504(14) .0475(14) -.0185(15) .0301(15) .0059(11)
C12 .0609(13) .0344(10) .0380(11) -.0087(9) .0148(9) -.0031(8)
C13 .0417(11) .0622(14) .0596(14) .0256(10) -.0101(10) -.0149(11)
C14 .0451(12) .0599(14) .0628(15) -.0126(10) .0247(11) -.0093(11)
S1 .0386(3) .0511(3) .0461(3) .0110(2) -.0006(2) .0155(2)
O5 .0368(7) .0566(8) .0384(7) .0012(6) .0033(6) .0159(6)
O6 .0818(13) .0533(10) .0959(15) .0295(9) .0067(11) .0208(10)
O7 .0503(9) .0800(11) .0498(9) .0034(8) -.0146(7) .0179(8)
N3 .0295(8) .0612(11) .0443(10) .0103(7) .0074(7) .0140(8)
C15 .0294(8) .0383(9) .0334(9) .0013(7) .0032(7) .0023(7)
C16 .0284(8) .0346(9) .0308(9) .0004(7) .0033(7) -.0010(7)
C17 .0316(9) .0462(10) .0393(10) .0058(8) .0012(8) -.0022(8)
C18 .0321(10) .0717(15) .0540(13) .0057(10) .0089(9) -.0067(11)
C19 .0488(13) .0915(19) .0560(15) -.0062(13) .0244(11) .0060(13)
C20 .0530(13) .0725(15) .0421(12) -.0024(11) .0118(10) .0177(11)
C21 .0347(9) .0420(10) .0370(10) -.0005(7) .0037(7) .0057(8)
S2 .0297(2) .0421(3) .0535(3) .00588(18) .0123(2) .0196(2)
O8 .0383(7) .0417(7) .0463(8) .0033(6) .0035(6) .0194(6)
O9 .0431(8) .0493(9) .1040(14) -.0104(7) .0030(9) .0273(9)
O10 .0701(11) .0868(12) .0616(11) .0334(9) .0382(9) .0282(9)
N4 .0250(7) .0444(9) .0520(10) .0068(6) .0042(7) .0192(7)
C22 .0278(8) .0300(8) .0323(9) .0028(6) .0014(6) .0030(7)
C23 .0250(7) .0278(8) .0299(8) .0028(6) .0015(6) -.0004(6)
C24 .0289(8) .0406(10) .0393(10) .0016(7) .0063(7) .0005(8)
C25 .0275(9) .0588(13) .0561(13) .0114(8) .0042(8) -.0006(10)
C26 .0396(11) .0588(13) .0556(13) .0247(9) -.0035(9) .0066(10)
C27 .0450(11) .0438(11) .0449(11) .0149(8) .0017(9) .0135(9)
C28 .0282(8) .0318(8) .0334(9) .0052(6) .0031(7) .0037(7)

loop_
_atom_type_symbol
_atom_type_description
_atom_type_scat_dispersion_real
_atom_type_scat_dispersion_imag
_atom_type_scat_source
C C .0033 .0016 'International Tables Vol C Tables 4.2.6.8 and 6.1.1.4'
H H .0000 .0000 'International Tables Vol C Tables 4.2.6.8 and 6.1.1.4'
N N .0061 .0033 'International Tables Vol C Tables 4.2.6.8 and 6.1.1.4'
O O .0106 .0060 'International Tables Vol C Tables 4.2.6.8 and 6.1.1.4'
S S .1246 .1234 'International Tables Vol C Tables 4.2.6.8 and 6.1.1.4'
Cu Cu .3201 1.2651 'International Tables Vol C Tables 4.2.6.8 and 6.1.1.4'

loop_
_geom_angle_atom_site_label_1
_geom_angle_atom_site_label_2
_geom_angle_atom_site_label_3
_geom_angle
_geom_angle_publ_flag
N2 Cu1 N1 176.96(6) y
N2 Cu1 O1 99.30(6) y
N1 Cu1 O1 79.10(6) y
N2 Cu1 O2 103.30(5) y
N1 Cu1 O2 78.30(5) y
O1 Cu1 O2 157.40(5) y
N2 Cu1 O3 78.66(6) y
N1 Cu1 O3 98.82(6) y
O1 Cu1 O3 93.62(6) y
O2 Cu1 O3 90.16(6) y
N2 Cu1 O4 78.92(6) y
N1 Cu1 O4 103.70(6) y
O1 Cu1 O4 93.78(6) y
O2 Cu1 O4 91.22(6) y
O3 Cu1 O4 157.25(6) y
C6 O1 Cu1 114.32(12) ?
C6 O1 H1 107.8(18) ?
Cu1 O1 H1 116.2(18) ?
C7 O2 Cu1 113.55(11) ?
C7 O2 H2 113.2(18) ?
Cu1 O2 H2 117.7(18) ?
C13 O3 Cu1 111.30(12) ?
C13 O3 H3 109(2) ?
Cu1 O3 H3 119(2) ?
C14 O4 Cu1 111.55(12) ?
C14 O4 H4 109(2) ?
Cu1 O4 H4 109(2) ?
H1W1 O1W H2W1 108(3) ?
H1W2 O2W H2W2 100(2) ?
C5 N1 C1 119.88(16) ?
C5 N1 Cu1 120.43(12) ?
C1 N1 Cu1 119.59(12) ?
C12 N2 C8 119.64(18) ?
C12 N2 Cu1 120.45(13) ?
C8 N2 Cu1 119.88(14) ?
N1 C1 C2 121.39(19) ?
N1 C1 C6 115.88(16) ?
C2 C1 C6 122.72(18) ?
C1 C2 C3 118.7(2) ?
C1 C2 H2A 120.7 ?
C3 C2 H2A 120.7 ?
C4 C3 C2 119.9(2) ?
C4 C3 H3A 120.0 ?
C2 C3 H3A 120.0 ?
C5 C4 C3 118.7(2) ?
C5 C4 H4A 120.7 ?
C3 C4 H4A 120.7 ?
N1 C5 C4 121.50(17) ?
N1 C5 C7 116.32(16) ?
C4 C5 C7 122.17(18) ?
O1 C6 C1 110.48(16) ?
O1 C6 H6A 109.6 ?
C1 C6 H6A 109.6 ?
O1 C6 H6B 109.6 ?
C1 C6 H6B 109.6 ?
H6A C6 H6B 108.1 ?
O2 C7 C5 110.67(16) ?
O2 C7 H7A 109.5 ?
C5 C7 H7A 109.5 ?
O2 C7 H7B 109.5 ?
C5 C7 H7B 109.5 ?
H7A C7 H7B 108.1 ?
N2 C8 C9 121.3(2) ?
N2 C8 C13 116.00(18) ?
C9 C8 C13 122.7(2) ?
C10 C9 C8 119.4(3) ?
C10 C9 H9 120.3 ?
C8 C9 H9 120.3 ?
C9 C10 C11 119.9(2) ?
C9 C10 H10 120.1 ?
C11 C10 H10 120.1 ?
C10 C11 C12 119.6(3) ?
C10 C11 H11 120.2 ?
C12 C11 H11 120.2 ?
N2 C12 C11 120.3(2) ?
N2 C12 C14 116.48(18) ?
C11 C12 C14 123.2(2) ?
O3 C13 C8 111.98(16) ?
O3 C13 H13A 109.2 ?
C8 C13 H13A 109.2 ?
O3 C13 H13B 109.2 ?
C8 C13 H13B 109.2 ?
H13A C13 H13B 107.9 ?
O4 C14 C12 111.57(17) ?
O4 C14 H14A 109.3 ?
C12 C14 H14A 109.3 ?
O4 C14 H14B 109.3 ?
C12 C14 H14B 109.3 ?
H14A C14 H14B 108.0 ?
O6 S1 O7 115.18(10) ?
O6 S1 N3 111.26(11) ?
O7 S1 N3 110.51(10) ?
O6 S1 C21 112.10(10) ?
O7 S1 C21 109.17(10) ?
N3 S1 C21 97.19(8) ?
C15 N3 S1 110.69(13) ?
O5 C15 N3 122.64(17) ?
O5 C15 C16 122.93(15) ?
N3 C15 C16 114.42(16) ?
C21 C16 C17 120.20(17) ?
C21 C16 C15 110.73(15) ?
C17 C16 C15 129.06(17) ?
C16 C17 C18 117.73(19) ?
C16 C17 H17 121.1 ?
C18 C17 H17 121.1 ?
C19 C18 C17 121.0(2) ?
C19 C18 H18 119.5 ?
C17 C18 H18 119.5 ?
C20 C19 C18 121.4(2) ?
C20 C19 H19 119.3 ?
C18 C19 H19 119.3 ?
C19 C20 C21 116.8(2) ?
C19 C20 H20 121.6 ?
C21 C20 H20 121.6 ?
C16 C21 C20 122.76(19) ?
C16 C21 S1 106.93(13) ?
C20 C21 S1 130.30(17) ?
O9 S2 O10 115.82(12) ?
O9 S2 N4 110.27(10) ?
O10 S2 N4 110.54(10) ?
O9 S2 C28 110.59(9) ?
O10 S2 C28 111.20(10) ?
N4 S2 C28 96.82(8) ?
C22 N4 S2 111.07(11) ?
O8 C22 N4 123.08(15) ?
O8 C22 C23 122.82(15) ?
N4 C22 C23 114.09(15) ?
C24 C23 C28 120.61(15) ?
C24 C23 C22 128.85(16) ?
C28 C23 C22 110.47(14) ?
C23 C24 C25 117.36(18) ?
C23 C24 H24 121.3 ?
C25 C24 H24 121.3 ?
C26 C25 C24 121.48(18) ?
C26 C25 H25 119.3 ?
C24 C25 H25 119.3 ?
C25 C26 C27 121.26(17) ?
C25 C26 H26 119.4 ?
C27 C26 H26 119.4 ?
C26 C27 C28 116.94(19) ?
C26 C27 H27 121.5 ?
C28 C27 H27 121.5 ?
C23 C28 C27 122.35(17) ?
C23 C28 S2 107.22(12) ?
C27 C28 S2 130.37(15) ?

loop_
_geom_bond_atom_site_label_1
_geom_bond_atom_site_label_2
_geom_bond_site_symmetry_2
_geom_bond_distance
_geom_bond_publ_flag
Cu1 N1 . 1.9455(14) y
Cu1 N2 . 1.9432(15) y
Cu1 O1 . 2.1168(13) y
Cu1 O2 . 2.1603(14) y
Cu1 O3 . 2.1806(14) y
Cu1 O4 . 2.1809(15) y
O1 C6 . 1.402(2) ?
O1 H1 . .819(16) ?
O2 C7 . 1.402(2) ?
O2 H2 . .812(16) ?
O3 C13 . 1.407(3) ?
O3 H3 . .797(16) ?
O4 C14 . 1.424(3) ?
O4 H4 . .788(16) ?
O1W H1W1 . .796(16) ?
O1W H2W1 . .801(17) ?
O2W H1W2 . .818(17) ?
O2W H2W2 . .809(17) ?
N1 C5 . 1.338(2) ?
N1 C1 . 1.342(2) ?
N2 C12 . 1.339(3) ?
N2 C8 . 1.351(2) ?
C1 C2 . 1.375(3) ?
C1 C6 . 1.510(3) ?
C2 C3 . 1.379(3) ?
C2 H2A . .9300 ?
C3 C4 . 1.378(3) ?
C3 H3A . .9300 ?
C4 C5 . 1.376(3) ?
C4 H4A . .9300 ?
C5 C7 . 1.500(3) ?
C6 H6A . .9700 ?
C6 H6B . .9700 ?
C7 H7A . .9700 ?
C7 H7B . .9700 ?
C8 C9 . 1.378(3) ?
C8 C13 . 1.492(3) ?
C9 C10 . 1.360(4) ?
C9 H9 . .9300 ?
C10 C11 . 1.360(4) ?
C10 H10 . .9300 ?
C11 C12 . 1.400(3) ?
C11 H11 . .9300 ?
C12 C14 . 1.495(3) ?
C13 H13A . .9700 ?
C13 H13B . .9700 ?
C14 H14A . .9700 ?
C14 H14B . .9700 ?
S1 O6 . 1.4331(17) ?
S1 O7 . 1.4418(17) ?
S1 N3 . 1.6153(17) ?
S1 C21 . 1.7638(19) ?
O5 C15 . 1.253(2) ?
N3 C15 . 1.333(2) ?
C15 C16 . 1.499(2) ?
C16 C21 . 1.369(2) ?
C16 C17 . 1.386(2) ?
C17 C18 . 1.388(3) ?
C17 H17 . .9300 ?
C18 C19 . 1.379(3) ?
C18 H18 . .9300 ?
C19 C20 . 1.379(3) ?
C19 H19 . .9300 ?
C20 C21 . 1.379(3) ?
C20 H20 . .9300 ?
S2 O9 . 1.4300(16) ?
S2 O10 . 1.4349(17) ?
S2 N4 . 1.6219(15) ?
S2 C28 . 1.7595(17) ?
O8 C22 . 1.252(2) ?
N4 C22 . 1.332(2) ?
C22 C23 . 1.502(2) ?
C23 C24 . 1.378(2) ?
C23 C28 . 1.379(2) ?
C24 C25 . 1.395(3) ?
C24 H24 . .9300 ?
C25 C26 . 1.378(3) ?
C25 H25 . .9300 ?
C26 C27 . 1.379(3) ?
C26 H26 . .9300 ?
C27 C28 . 1.385(2) ?
C27 H27 . .9300 ?

loop_
_geom_hbond_atom_site_label_D
_geom_hbond_atom_site_label_H
_geom_hbond_atom_site_label_A
_geom_hbond_site_symmetry_A
_geom_hbond_distance_DH
_geom_hbond_distance_HA
_geom_hbond_distance_DA
_geom_hbond_angle_DHA
O1 H1 O5 . .819(16) 1.745(16) 2.5639(18) 179(3)
O2 H2 O8 . .812(16) 1.820(16) 2.6267(18) 173(3)
O3 H3 O1W 1_455 .797(16) 1.842(17) 2.631(2) 171(3)
O4 H4 O2W 1_455 .788(16) 1.873(18) 2.629(2) 160(3)
O1W H1W1 O8 1_755 .796(16) 2.041(17) 2.825(2) 168(3)
O1W H2W1 N4 2_556 .801(17) 2.284(19) 3.052(2) 161(3)
O2W H1W2 O5 . .818(17) 1.985(17) 2.791(2) 169(3)
O2W H2W2 O7 2_667 .809(17) 2.084(18) 2.858(2) 160(3)
C17 H17 O1 . .93 2.56 3.324(2) 139
C20 H20 O10 2_457 .93 2.53 3.289(3) 139
C27 H27 O7 2_557 .93 2.56 3.296(2) 136

loop_
_geom_torsion_atom_site_label_1
_geom_torsion_atom_site_label_2
_geom_torsion_atom_site_label_3
_geom_torsion_atom_site_label_4
_geom_torsion
N2 Cu1 O1 C6 170.01(16)
N1 Cu1 O1 C6 -7.37(16)
O2 Cu1 O1 C6 -8.2(2)
O3 Cu1 O1 C6 90.92(16)
O4 Cu1 O1 C6 -110.61(16)
N2 Cu1 O2 C7 176.33(15)
N1 Cu1 O2 C7 -6.32(15)
O1 Cu1 O2 C7 -5.5(2)
O3 Cu1 O2 C7 -105.29(15)
O4 Cu1 O2 C7 97.42(16)
N2 Cu1 O3 C13 -13.15(13)
N1 Cu1 O3 C13 165.13(13)
O1 Cu1 O3 C13 85.61(13)
O2 Cu1 O3 C13 -116.69(13)
O4 Cu1 O3 C13 -23.2(2)
N2 Cu1 O4 C14 -7.69(13)
N1 Cu1 O4 C14 173.88(13)
O1 Cu1 O4 C14 -106.44(13)
O2 Cu1 O4 C14 95.62(14)
O3 Cu1 O4 C14 2.3(2)
O1 Cu1 N1 C5 -178.06(15)
O2 Cu1 N1 C5 1.60(14)
O3 Cu1 N1 C5 89.92(15)
O4 Cu1 N1 C5 -86.79(15)
O1 Cu1 N1 C1 5.55(15)
O2 Cu1 N1 C1 -174.79(16)
O3 Cu1 N1 C1 -86.47(15)
O4 Cu1 N1 C1 96.82(15)
O1 Cu1 N2 C12 94.68(14)
O2 Cu1 N2 C12 -86.02(14)
O3 Cu1 N2 C12 -173.46(15)
O4 Cu1 N2 C12 2.61(13)
O1 Cu1 N2 C8 -83.19(14)
O2 Cu1 N2 C8 96.12(14)
O3 Cu1 N2 C8 8.68(13)
O4 Cu1 N2 C8 -175.25(14)
C5 N1 C1 C2 -.3(3)
Cu1 N1 C1 C2 176.13(18)
C5 N1 C1 C6 -179.33(19)
Cu1 N1 C1 C6 -2.9(3)
N1 C1 C2 C3 .4(4)
C6 C1 C2 C3 179.4(2)
C1 C2 C3 C4 -.5(4)
C2 C3 C4 C5 .3(4)
C1 N1 C5 C4 .1(3)
Cu1 N1 C5 C4 -176.23(16)
C1 N1 C5 C7 179.55(19)
Cu1 N1 C5 C7 3.2(2)
C3 C4 C5 N1 -.2(3)
C3 C4 C5 C7 -179.5(2)
Cu1 O1 C6 C1 7.7(3)
N1 C1 C6 O1 -3.5(3)
C2 C1 C6 O1 177.5(2)
Cu1 O2 C7 C5 9.2(2)
N1 C5 C7 O2 -8.3(3)
C4 C5 C7 O2 171.1(2)
C12 N2 C8 C9 -1.1(3)
Cu1 N2 C8 C9 176.81(16)
C12 N2 C8 C13 179.33(17)
Cu1 N2 C8 C13 -2.8(2)
N2 C8 C9 C10 1.8(3)
C13 C8 C9 C10 -178.6(2)
C8 C9 C10 C11 -.9(4)
C9 C10 C11 C12 -.6(4)
C8 N2 C12 C11 -.5(3)
Cu1 N2 C12 C11 -178.41(15)
C8 N2 C12 C14 -179.23(17)
Cu1 N2 C12 C14 2.9(2)
C10 C11 C12 N2 1.4(3)
C10 C11 C12 C14 180.0(2)
Cu1 O3 C13 C8 15.1(2)
N2 C8 C13 O3 -9.1(3)
C9 C8 C13 O3 171.28(19)
Cu1 O4 C14 C12 10.9(2)
N2 C12 C14 O4 -9.5(3)
C11 C12 C14 O4 171.8(2)
O6 S1 N3 C15 118.08(16)
O7 S1 N3 C15 -112.65(15)
C21 S1 N3 C15 .96(16)
S1 N3 C15 O5 -179.35(15)
S1 N3 C15 C16 -.1(2)
O5 C15 C16 C21 178.15(17)
N3 C15 C16 C21 -1.0(2)
O5 C15 C16 C17 -3.1(3)
N3 C15 C16 C17 177.74(18)
C21 C16 C17 C18 -1.3(3)
C15 C16 C17 C18 -179.99(18)
C16 C17 C18 C19 -.5(3)
C17 C18 C19 C20 1.7(4)
C18 C19 C20 C21 -1.1(4)
C17 C16 C21 C20 1.9(3)
C15 C16 C21 C20 -179.15(19)
C17 C16 C21 S1 -177.32(14)
C15 C16 C21 S1 1.59(18)
C19 C20 C21 C16 -.7(3)
C19 C20 C21 S1 178.37(18)
O6 S1 C21 C16 -118.01(15)
O7 S1 C21 C16 113.15(14)
N3 S1 C21 C16 -1.54(15)
O6 S1 C21 C20 62.8(2)
O7 S1 C21 C20 -66.0(2)
N3 S1 C21 C20 179.3(2)
O9 S2 N4 C22 -120.21(15)
O10 S2 N4 C22 110.44(15)
C28 S2 N4 C22 -5.26(15)
S2 N4 C22 O8 -175.19(15)
S2 N4 C22 C23 6.1(2)
O8 C22 C23 C24 -5.8(3)
N4 C22 C23 C24 172.93(17)
O8 C22 C23 C28 177.35(16)
N4 C22 C23 C28 -3.9(2)
C28 C23 C24 C25 .2(3)
C22 C23 C24 C25 -176.42(17)
C23 C24 C25 C26 -.5(3)
C24 C25 C26 C27 .3(3)
C25 C26 C27 C28 .3(3)
C24 C23 C28 C27 .4(3)
C22 C23 C28 C27 177.56(17)
C24 C23 C28 S2 -177.10(13)
C22 C23 C28 S2 .06(17)
C26 C27 C28 C23 -.6(3)
C26 C27 C28 S2 176.25(16)
O9 S2 C28 C23 117.57(14)
O10 S2 C28 C23 -112.29(14)
N4 S2 C28 C23 2.88(14)
O9 S2 C28 C27 -59.7(2)
O10 S2 C28 C27 70.5(2)
N4 S2 C28 C27 -174.34(19)
